data_9004438
loop_
_publ_author_name
'Sokolova, E. V.'
'Kabalov, Y. K.'
'Sherriff, B. L.'
'Teertstra, D. K.'
'Jenkins, D. M.'
'Kunath-Fandrei G'
'Goetz, S.'
'Jager, C.'

_publ_section_title
;
 Marialite: Rietveld structure-refinement and Si MAS
 and Al satellite transition NMR spectroscopy
 Sample: PAM-1
;
_journal_name_full 'The Canadian Mineralogist'
_journal_page_first 1039
_journal_page_last 1050
_journal_volume 34
_journal_year 1996
_chemical_formula_sum 'Al3.12 Ca0.2 Cl K0.28 Na3.52 O24 Si8.88'
_chemical_name_mineral Marialite
_space_group_IT_number 87
_symmetry_space_group_name_Hall '-I 4'
_symmetry_space_group_name_H-M 'I 4/m'
_cell_angle_alpha 90
_cell_angle_beta 90
_cell_angle_gamma 90
_cell_formula_units_Z 2
_cell_length_a 12.047
_cell_length_b 12.047
_cell_length_c 7.5602
_cell_volume 1097.213
_database_code_amcsd 0005511
_exptl_crystal_density_diffrn 2.582
_cod_original_formula_sum '(Na3.52 K.28 Ca.2) (Si8.88 Al3.12) O24 Cl'
_cod_database_code 9004438

loop_
_space_group_symop_operation_xyz
x,y,z
1/2+x,1/2+y,1/2+z
y,-x,-z
1/2+y,1/2-x,1/2-z
-y,x,z
1/2-y,1/2+x,1/2+z
x,y,-z
1/2+x,1/2+y,1/2-z
-x,-y,z
1/2-x,1/2-y,1/2+z
-y,x,-z
1/2-y,1/2+x,1/2-z
y,-x,z
1/2+y,1/2-x,1/2+z
-x,-y,-z
1/2-x,1/2-y,1/2-z

loop_
_atom_site_label
_atom_site_fract_x
_atom_site_fract_y
_atom_site_fract_z
_atom_site_occupancy
_atom_site_U_iso_or_equiv
_atom_site_type_symbol
_atom_site_attached_hydrogens
NaM 0.37510 0.29810 0.50000 0.88000 0.04597 Na 0
KM 0.37510 0.29810 0.50000 0.07000 0.04597 K 0
CaM 0.37510 0.29810 0.50000 0.05000 0.04597 Ca 0
SiT1 0.33730 0.41090 0.00000 0.74000 0.00899 Si 0
AlT1 0.33730 0.41090 0.00000 0.26000 0.00899 Al 0
SiT2 0.66110 0.91510 0.79390 0.74000 0.00671 Si 0
AlT2 0.66110 0.91510 0.79390 0.26000 0.00671 Al 0
O1 0.45330 0.35240 0.00000 1.00000 0.02280 O 0
O2 0.69410 0.88010 0.00000 1.00000 0.02153 O 0
O3 0.35180 0.94850 0.78920 1.00000 0.01773 O 0
O4 0.27180 0.37260 0.82160 1.00000 0.01900 O 0
Cl 0.50000 0.50000 0.50000 1.00000 0.05953 Cl 0

loop_
_cod_changelog_entry_id
_cod_changelog_entry_author
_cod_changelog_entry_date
_cod_changelog_entry_text
1
;cod-tools version 3.8.0
Id: cif_guess_AMCSD_atom_types 9581 2023-05-17 12:35:41Z saulius
;
2023-05-23T09:16:42+03:00
;Derived atom types and hydrogen counts
from atom names that follow the AMCSD naming convention
(Wat == water, O-H == hydroxyl).
;

loop_
_cod_related_entry_id
_cod_related_entry_database
_cod_related_entry_code
1 AMCSD 0005511
